data_7158651
loop_
_publ_author_name
'Ricca, Michael'
'Zhang, Wei'
'Li, Jiaqi'
'Fellowes, Thomas'
'White, Jonathan M.'
'Donnelly, Paul S.'
'Rizzacasa, Mark A.'

_publ_section_title
;
 Synthesis of acyloin natural products by Mukaiyama hydration.
;
_journal_issue 19
_journal_name_full 'Organic &amp; biomolecular chemistry'
_journal_page_first 4038
_journal_page_last 4047
_journal_paper_doi 10.1039/d2ob00651k
_journal_volume 20
_journal_year 2022
_chemical_formula_moiety 'C17 H22 O5'
_chemical_formula_sum 'C17 H22 O5'
_chemical_formula_weight 306.34
_space_group_crystal_system triclinic
_space_group_IT_number 2
_space_group_name_Hall '-P 1'
_space_group_name_H-M_alt 'P -1'
_atom_sites_solution_hydrogens geom
_atom_sites_solution_primary SHELXT
_audit_creation_date 2021-08-29
_audit_creation_method
;
Olex2 1.3
(compiled 2020.11.12 svn.r5f609507 for OlexSys, GUI svn.r6272)
;
_audit_update_record
;
2021-08-31 deposited with the CCDC.	2022-04-25 downloaded from the CCDC.
;
_cell_angle_alpha 75.4950(10)
_cell_angle_beta 84.8940(10)
_cell_angle_gamma 88.4970(10)
_cell_formula_units_Z 4
_cell_length_a 8.78440(10)
_cell_length_b 10.21930(10)
_cell_length_c 18.8935(2)
_cell_measurement_reflns_used 8635
_cell_measurement_temperature 99.96(2)
_cell_measurement_theta_max 28.7390
_cell_measurement_theta_min 2.2220
_cell_volume 1635.49(3)
_computing_cell_refinement 'CrysAlisPro 1.171.41.93a (Rigaku OD, 2020)'
_computing_data_collection 'CrysAlisPro 1.171.41.93a (Rigaku OD, 2020)'
_computing_data_reduction 'CrysAlisPro 1.171.41.93a (Rigaku OD, 2020)'
_computing_molecular_graphics 'Olex2 1.3 (Dolomanov et al., 2009)'
_computing_publication_material 'Olex2 1.3 (Dolomanov et al., 2009)'
_computing_structure_refinement 'SHELXL 2018/3 (Sheldrick, 2015)'
_computing_structure_solution 'SHELXT  (Sheldrick, 2015)'
_diffrn_ambient_temperature 99.96(2)
_diffrn_detector 'Hybrid Pixel Array Detector'
_diffrn_detector_area_resol_mean 13.3333
_diffrn_measured_fraction_theta_full 0.912
_diffrn_measured_fraction_theta_max 0.695
_diffrn_measurement_details
;
List of Runs (angles in degrees, time in seconds):

  # Type    Start    End  Width  t~exp~   \w     \q     \k     \f   Frames
#--------------------------------------------------------------------------
  1  \f   -180.00 180.00   0.10    0.03   0.00   0.00   0.00    --  3600
;
_diffrn_measurement_device_type 'Dectris Eiger2 9M'
_diffrn_measurement_method '\w scans'
_diffrn_orient_matrix_type 'CrysAlisPro convention (1999,Acta A55,543-557)'
_diffrn_orient_matrix_UB_11 0.0249881000
_diffrn_orient_matrix_UB_12 0.0166497000
_diffrn_orient_matrix_UB_13 -0.0379111000
_diffrn_orient_matrix_UB_21 -0.0658410000
_diffrn_orient_matrix_UB_22 -0.0313201000
_diffrn_orient_matrix_UB_23 -0.0074076000
_diffrn_orient_matrix_UB_31 -0.0401560000
_diffrn_orient_matrix_UB_32 0.0623042000
_diffrn_orient_matrix_UB_33 -0.0047534000
_diffrn_radiation_monochromator 'Silicon Double Crystal'
_diffrn_radiation_probe x-ray
_diffrn_radiation_type Synchrotron
_diffrn_radiation_wavelength 0.71073
_diffrn_reflns_av_R_equivalents 0.0514
_diffrn_reflns_av_unetI/netI 0.0492
_diffrn_reflns_Laue_measured_fraction_full 0.912
_diffrn_reflns_Laue_measured_fraction_max 0.695
_diffrn_reflns_limit_h_max 11
_diffrn_reflns_limit_h_min -11
_diffrn_reflns_limit_k_max 12
_diffrn_reflns_limit_k_min -13
_diffrn_reflns_limit_l_max 22
_diffrn_reflns_limit_l_min -22
_diffrn_reflns_number 21093
_diffrn_reflns_point_group_measured_fraction_full 0.912
_diffrn_reflns_point_group_measured_fraction_max 0.695
_diffrn_reflns_theta_full 25.242
_diffrn_reflns_theta_max 29.175
_diffrn_reflns_theta_min 1.117
_diffrn_source 'MX1 Beamline Australian Synchrotron'
_exptl_absorpt_coefficient_mu 0.091
_exptl_absorpt_correction_T_max 0.94554
_exptl_absorpt_correction_T_min 0.94554
_exptl_absorpt_correction_type sphere
_exptl_absorpt_process_details
;
CrysAlisPro 1.171.41.93a (Rigaku Oxford Diffraction, 2020)
Spherical absorption correction
using equivalent radius and absorption coefficient.
Empirical absorption correction using spherical harmonics,
implemented in SCALE3 ABSPACK scaling algorithm.
;
_exptl_crystal_colour colourless
_exptl_crystal_colour_primary colourless
_exptl_crystal_density_diffrn 1.244
_exptl_crystal_description block
_exptl_crystal_F_000 656
_exptl_crystal_size_max 0.07
_exptl_crystal_size_mid 0.05
_exptl_crystal_size_min 0.04
_exptl_crystal_size_rad 0.395
_refine_diff_density_max 0.377
_refine_diff_density_min -0.291
_refine_diff_density_rms 0.066
_refine_ls_extinction_method none
_refine_ls_goodness_of_fit_ref 1.053
_refine_ls_hydrogen_treatment constr
_refine_ls_matrix_type full
_refine_ls_number_parameters 405
_refine_ls_number_reflns 6141
_refine_ls_number_restraints 0
_refine_ls_restrained_S_all 1.053
_refine_ls_R_factor_all 0.1028
_refine_ls_R_factor_gt 0.0673
_refine_ls_shift/su_max 0.007
_refine_ls_shift/su_mean 0.000
_refine_ls_structure_factor_coef Fsqd
_refine_ls_weighting_details 'w=1/[\s^2^(Fo^2^)+(0.1223P)^2^+0.2529P] where P=(Fo^2^+2Fc^2^)/3'
_refine_ls_weighting_scheme calc
_refine_ls_wR_factor_gt 0.1844
_refine_ls_wR_factor_ref 0.2120
_reflns_Friedel_coverage 0.000
_reflns_number_gt 3942
_reflns_number_total 6141
_reflns_threshold_expression 'I > 2\s(I)'
_cod_data_source_file d2ob00651k2.cif
_cod_data_source_block tfmr1asyn
_cod_depositor_comments 'Adding full bibliography for 7158650--7158653.cif.'
_cod_database_code 7158651
_shelx_shelxl_version_number 2018/3
_chemical_oxdiff_formula C17H22O5
_shelx_space_group_comment
;
The symmetry employed for this shelxl refinement is uniquely defined
by the following loop, which should always be used as a source of
symmetry information in preference to the above space-group names.
They are only intended as comments.
;
_shelx_estimated_absorpt_t_max 0.996
_shelx_estimated_absorpt_t_min 0.994
_olex2_refinement_description
;
1.a Ternary CH refined with riding coordinates:
 C2(H2), C5(H5), C2A(H2A), C5A(H5A)
1.b Secondary CH2 refined with riding coordinates:
 C4(H4A,H4B), C9(H9A,H9B), C4A(H4AA,H4AB), C9A(H9AA,H9AB)
1.c Aromatic/amide H refined with riding coordinates:
 C11(H11), C12(H12), C14(H14), C15(H15), C11A(H11A), C12A(H12A), C14A(H14A),
 C15A(H15A)
1.d Idealised Me refined as rotating group:
 C1(H1A,H1B,H1C), C3(H3A,H3B,H3C), C7(H7A,H7B,H7C), C17(H17A,H17B,H17C),
 C1A(H1AA,H1AB,H1AC), C3A(H3AA,H3AB,H3AC), C7A(H7AA,H7AB,H7AC), C17A(H17D,H17E,
 H17F)
;
_olex2_submission_special_instructions 'No special instructions were received'
_oxdiff_exptl_absorpt_empirical_details
;
Empirical correction (ABSPACK) includes:
- Absorption correction using spherical harmonics
- Frame scaling
;
_oxdiff_exptl_absorpt_empirical_full_max 1.401
_oxdiff_exptl_absorpt_empirical_full_min 0.811

loop_
_space_group_symop_operation_xyz
'x, y, z'
'-x, -y, -z'

loop_
_atom_site_label
_atom_site_type_symbol
_atom_site_fract_x
_atom_site_fract_y
_atom_site_fract_z
_atom_site_U_iso_or_equiv
_atom_site_adp_type
_atom_site_occupancy
_atom_site_site_symmetry_order
_atom_site_calc_flag
_atom_site_refinement_flags_posn
_atom_site_refinement_flags_adp
_atom_site_refinement_flags_occupancy
_atom_site_disorder_assembly
_atom_site_disorder_group
O1 O 0.7384(2) 1.10587(19) 0.17628(10) 0.0438(5) Uani 1 1 d . . . . .
O2 O 0.5707(2) 0.9428(2) 0.23111(12) 0.0543(5) Uani 1 1 d . . . . .
O3 O 0.8409(2) 1.0046(2) 0.30956(11) 0.0554(6) Uani 1 1 d . . . . .
O4 O 0.7965(3) 0.6808(2) 0.61376(11) 0.0582(6) Uani 1 1 d . . . . .
O5 O 0.7015(3) 0.7632(2) 0.70777(11) 0.0574(6) Uani 1 1 d . . . . .
C1 C 0.8361(4) 1.5355(3) 0.14104(18) 0.0550(8) Uani 1 1 d . . . . .
H1A H 0.839148 1.566280 0.186007 0.082 Uiso 1 1 calc R U . . .
H1B H 0.800473 1.609391 0.102096 0.082 Uiso 1 1 calc R U . . .
H1C H 0.938789 1.507334 0.125806 0.082 Uiso 1 1 calc R U . . .
C2 C 0.7274(4) 1.4165(3) 0.15531(16) 0.0489(7) Uani 1 1 d . . . . .
H2 H 0.731726 1.382070 0.110086 0.059 Uiso 1 1 calc R U . . .
C3 C 0.5635(4) 1.4613(3) 0.1717(2) 0.0621(9) Uani 1 1 d . . . . .
H3A H 0.494332 1.384655 0.178549 0.093 Uiso 1 1 calc R U . . .
H3B H 0.534376 1.534357 0.130657 0.093 Uiso 1 1 calc R U . . .
H3C H 0.556748 1.493669 0.216577 0.093 Uiso 1 1 calc R U . . .
C4 C 0.7788(3) 1.3040(3) 0.21770(15) 0.0455(7) Uani 1 1 d . . . . .
H4A H 0.771019 1.337447 0.262737 0.055 Uiso 1 1 calc R U . . .
H4B H 0.888111 1.285054 0.206299 0.055 Uiso 1 1 calc R U . . .
C5 C 0.6921(3) 1.1714(3) 0.23441(15) 0.0434(6) Uani 1 1 d . . . . .
H5 H 0.579480 1.189011 0.236263 0.052 Uiso 1 1 calc R U . . .
C6 C 0.6708(3) 0.9857(3) 0.18354(15) 0.0456(7) Uani 1 1 d . . . . .
C7 C 0.7338(4) 0.9147(3) 0.12735(17) 0.0543(8) Uani 1 1 d . . . . .
H7A H 0.751658 0.980384 0.079799 0.081 Uiso 1 1 calc R U . . .
H7B H 0.660687 0.846639 0.123378 0.081 Uiso 1 1 calc R U . . .
H7C H 0.830468 0.870492 0.141906 0.081 Uiso 1 1 calc R U . . .
C8 C 0.7344(3) 1.0818(3) 0.30718(15) 0.0436(7) Uani 1 1 d . . . . .
C9 C 0.6381(3) 1.1005(3) 0.37446(15) 0.0476(7) Uani 1 1 d . . . . .
H9A H 0.656758 1.191585 0.381167 0.057 Uiso 1 1 calc R U . . .
H9B H 0.528646 1.095054 0.366738 0.057 Uiso 1 1 calc R U . . .
C10 C 0.6726(3) 0.9962(3) 0.44272(15) 0.0442(7) Uani 1 1 d . . . . .
C11 C 0.7801(3) 1.0175(3) 0.48738(16) 0.0478(7) Uani 1 1 d . . . . .
H11 H 0.828444 1.103070 0.477212 0.057 Uiso 1 1 calc R U . . .
C12 C 0.8188(3) 0.9161(3) 0.54699(16) 0.0502(7) Uani 1 1 d . . . . .
H12 H 0.892738 0.931514 0.577704 0.060 Uiso 1 1 calc R U . . .
C13 C 0.7481(3) 0.7928(3) 0.56081(15) 0.0484(7) Uani 1 1 d . . . . .
C14 C 0.6347(3) 0.7709(3) 0.51872(16) 0.0487(7) Uani 1 1 d . . . . .
H14 H 0.582623 0.686862 0.530407 0.058 Uiso 1 1 calc R U . . .
C15 C 0.5987(3) 0.8726(3) 0.45981(16) 0.0473(7) Uani 1 1 d . . . . .
H15 H 0.521948 0.858004 0.430269 0.057 Uiso 1 1 calc R U . . .
C16 C 0.7688(3) 0.6753(3) 0.68605(16) 0.0476(7) Uani 1 1 d . . . . .
C17 C 0.8311(4) 0.5477(3) 0.73054(17) 0.0567(8) Uani 1 1 d . . . . .
H17A H 0.795867 0.471144 0.713883 0.085 Uiso 1 1 calc R U . . .
H17B H 0.795564 0.537038 0.782324 0.085 Uiso 1 1 calc R U . . .
H17C H 0.943025 0.550679 0.724814 0.085 Uiso 1 1 calc R U . . .
O1A O 0.8349(2) 0.0842(2) 0.91005(10) 0.0473(5) Uani 1 1 d . . . . .
O2A O 0.6664(3) 0.2557(3) 0.88882(13) 0.0649(6) Uani 1 1 d . . . . .
O3A O 0.9337(2) 0.2182(2) 0.77484(11) 0.0519(5) Uani 1 1 d . . . . .
O4A O 0.7626(2) 0.5239(2) 0.46170(10) 0.0467(5) Uani 1 1 d . . . . .
O5A O 0.7888(4) 0.4008(3) 0.37951(13) 0.0861(9) Uani 1 1 d . . . . .
C1A C 0.8001(4) -0.3476(3) 0.93684(18) 0.0586(8) Uani 1 1 d . . . . .
H1AA H 0.760233 -0.375674 0.896126 0.088 Uiso 1 1 calc R U . . .
H1AB H 0.759018 -0.406716 0.983508 0.088 Uiso 1 1 calc R U . . .
H1AC H 0.911876 -0.353988 0.932820 0.088 Uiso 1 1 calc R U . . .
C2A C 0.7523(4) -0.2028(3) 0.93387(15) 0.0485(7) Uani 1 1 d . . . . .
H2A H 0.794913 -0.176510 0.975662 0.058 Uiso 1 1 calc R U . . .
C3A C 0.5799(4) -0.1891(4) 0.94302(19) 0.0623(9) Uani 1 1 d . . . . .
H3AA H 0.552694 -0.096151 0.944577 0.093 Uiso 1 1 calc R U . . .
H3AB H 0.540019 -0.251543 0.988846 0.093 Uiso 1 1 calc R U . . .
H3AC H 0.535381 -0.210689 0.901573 0.093 Uiso 1 1 calc R U . . .
C4A C 0.8235(3) -0.1103(3) 0.86245(16) 0.0481(7) Uani 1 1 d . . . . .
H4AA H 0.936060 -0.119393 0.861679 0.058 Uiso 1 1 calc R U . . .
H4AB H 0.791324 -0.142084 0.820688 0.058 Uiso 1 1 calc R U . . .
C5A C 0.7820(3) 0.0376(3) 0.85108(15) 0.0441(7) Uani 1 1 d . . . . .
H5A H 0.668138 0.046568 0.853096 0.053 Uiso 1 1 calc R U . . .
C6A C 0.7729(4) 0.1990(3) 0.92066(17) 0.0521(8) Uani 1 1 d . . . . .
C7A C 0.8469(4) 0.2469(3) 0.97711(18) 0.0590(8) Uani 1 1 d . . . . .
H7AA H 0.789214 0.214300 1.024915 0.088 Uiso 1 1 calc R U . . .
H7AB H 0.848643 0.345911 0.963983 0.088 Uiso 1 1 calc R U . . .
H7AC H 0.951829 0.212030 0.979728 0.088 Uiso 1 1 calc R U . . .
C8A C 0.8498(3) 0.1241(3) 0.77753(15) 0.0456(7) Uani 1 1 d . . . . .
C9A C 0.8061(3) 0.0844(3) 0.71109(15) 0.0444(7) Uani 1 1 d . . . . .
H9AA H 0.704882 0.040110 0.722680 0.053 Uiso 1 1 calc R U . . .
H9AB H 0.881032 0.017183 0.699372 0.053 Uiso 1 1 calc R U . . .
C10A C 0.7990(3) 0.2005(3) 0.64458(15) 0.0417(6) Uani 1 1 d . . . . .
C11A C 0.9208(3) 0.2320(3) 0.59061(15) 0.0432(6) Uani 1 1 d . . . . .
H11A H 1.012483 0.180440 0.596241 0.052 Uiso 1 1 calc R U . . .
C12A C 0.9097(3) 0.3374(3) 0.52906(15) 0.0437(7) Uani 1 1 d . . . . .
H12A H 0.993254 0.358878 0.492697 0.052 Uiso 1 1 calc R U . . .
C13A C 0.7760(3) 0.4110(3) 0.52102(15) 0.0426(6) Uani 1 1 d . . . . .
C14A C 0.6545(3) 0.3829(3) 0.57359(15) 0.0436(7) Uani 1 1 d . . . . .
H14A H 0.563325 0.435114 0.567550 0.052 Uiso 1 1 calc R U . . .
C15A C 0.6664(3) 0.2782(3) 0.63511(15) 0.0447(7) Uani 1 1 d . . . . .
H15A H 0.582863 0.258735 0.671601 0.054 Uiso 1 1 calc R U . . .
C16A C 0.7705(3) 0.5093(3) 0.39285(16) 0.0481(7) Uani 1 1 d . . . . .
C17A C 0.7620(3) 0.6405(3) 0.33864(16) 0.0492(7) Uani 1 1 d . . . . .
H17D H 0.729974 0.710758 0.363941 0.074 Uiso 1 1 calc R U . . .
H17E H 0.687761 0.634989 0.303759 0.074 Uiso 1 1 calc R U . . .
H17F H 0.862788 0.663063 0.312177 0.074 Uiso 1 1 calc R U . . .

loop_
_atom_site_aniso_label
_atom_site_aniso_U_11
_atom_site_aniso_U_22
_atom_site_aniso_U_33
_atom_site_aniso_U_23
_atom_site_aniso_U_13
_atom_site_aniso_U_12
O1 0.0442(10) 0.0413(11) 0.0433(10) -0.0081(8) 0.0033(8) 0.0009(9)
O2 0.0479(12) 0.0506(13) 0.0597(13) -0.0093(10) 0.0096(10) -0.0056(10)
O3 0.0464(12) 0.0654(15) 0.0479(12) -0.0059(10) 0.0041(9) 0.0142(11)
O4 0.0711(14) 0.0541(14) 0.0434(12) -0.0055(9) 0.0039(10) 0.0177(11)
O5 0.0663(14) 0.0543(14) 0.0485(12) -0.0111(10) 0.0047(10) 0.0081(11)
C1 0.0627(19) 0.0458(18) 0.0523(18) -0.0075(13) 0.0037(14) -0.0016(15)
C2 0.0575(18) 0.0415(16) 0.0452(16) -0.0077(12) -0.0014(13) 0.0024(14)
C3 0.0574(19) 0.049(2) 0.076(2) -0.0072(16) -0.0095(16) 0.0056(16)
C4 0.0454(15) 0.0447(17) 0.0443(15) -0.0097(12) 0.0034(12) 0.0017(13)
C5 0.0406(14) 0.0454(16) 0.0421(15) -0.0097(12) 0.0036(11) -0.0007(12)
C6 0.0458(15) 0.0417(16) 0.0461(16) -0.0054(12) -0.0025(12) -0.0008(13)
C7 0.0598(19) 0.0477(18) 0.0545(18) -0.0130(14) 0.0011(14) -0.0015(15)
C8 0.0376(14) 0.0437(17) 0.0464(16) -0.0076(12) 0.0027(11) 0.0011(13)
C9 0.0461(15) 0.0491(17) 0.0439(16) -0.0080(12) 0.0051(12) 0.0029(13)
C10 0.0435(15) 0.0442(17) 0.0412(15) -0.0075(12) 0.0069(12) 0.0033(13)
C11 0.0466(16) 0.0465(17) 0.0486(16) -0.0109(13) 0.0039(12) -0.0039(13)
C12 0.0461(16) 0.058(2) 0.0462(16) -0.0130(13) -0.0020(12) 0.0021(14)
C13 0.0535(17) 0.0473(18) 0.0396(15) -0.0062(12) 0.0071(12) 0.0064(14)
C14 0.0537(17) 0.0415(16) 0.0470(16) -0.0084(12) 0.0094(13) -0.0023(14)
C15 0.0450(15) 0.0512(18) 0.0448(16) -0.0133(13) 0.0050(12) -0.0023(14)
C16 0.0415(15) 0.0513(18) 0.0467(16) -0.0086(13) 0.0038(12) -0.0019(14)
C17 0.0591(19) 0.057(2) 0.0492(18) -0.0052(14) -0.0057(14) 0.0075(16)
O1A 0.0486(11) 0.0459(12) 0.0463(11) -0.0101(9) -0.0021(9) 0.0009(9)
O2A 0.0605(14) 0.0663(16) 0.0702(15) -0.0234(12) -0.0027(12) 0.0126(12)
O3A 0.0528(12) 0.0510(12) 0.0497(12) -0.0101(9) 0.0026(9) -0.0101(10)
O4A 0.0517(11) 0.0442(12) 0.0415(11) -0.0080(8) 0.0024(8) 0.0017(9)
O5A 0.155(3) 0.0541(15) 0.0512(14) -0.0137(11) -0.0137(15) -0.0102(17)
C1A 0.072(2) 0.0506(19) 0.0506(18) -0.0081(14) -0.0065(15) 0.0023(17)
C2A 0.0558(17) 0.0471(17) 0.0398(15) -0.0063(12) -0.0029(12) 0.0021(14)
C3A 0.059(2) 0.060(2) 0.0585(19) -0.0023(15) 0.0108(15) -0.0078(16)
C4A 0.0463(16) 0.0510(18) 0.0448(16) -0.0099(13) 0.0019(12) 0.0007(14)
C5A 0.0400(14) 0.0465(17) 0.0432(15) -0.0082(12) 0.0012(11) 0.0012(13)
C6A 0.0523(18) 0.053(2) 0.0471(17) -0.0099(14) 0.0103(14) -0.0024(16)
C7A 0.066(2) 0.057(2) 0.0540(18) -0.0169(15) 0.0085(15) -0.0082(16)
C8A 0.0437(15) 0.0436(17) 0.0458(16) -0.0066(12) 0.0016(12) 0.0043(14)
C9A 0.0413(14) 0.0439(16) 0.0453(16) -0.0089(12) 0.0038(12) -0.0005(13)
C10A 0.0406(14) 0.0428(16) 0.0409(14) -0.0102(11) 0.0012(11) -0.0041(12)
C11A 0.0387(14) 0.0437(16) 0.0460(16) -0.0104(12) 0.0010(11) -0.0001(12)
C12A 0.0394(14) 0.0455(17) 0.0457(15) -0.0133(12) 0.0061(11) -0.0031(13)
C13A 0.0444(15) 0.0422(16) 0.0394(14) -0.0078(11) 0.0001(11) -0.0021(13)
C14A 0.0353(14) 0.0453(17) 0.0481(16) -0.0096(12) 0.0013(11) 0.0026(12)
C15A 0.0390(14) 0.0479(17) 0.0452(15) -0.0101(12) 0.0051(11) -0.0048(13)
C16A 0.0487(16) 0.0503(19) 0.0441(16) -0.0101(13) 0.0007(12) -0.0073(14)
C17A 0.0466(16) 0.0557(19) 0.0415(15) -0.0064(13) 0.0005(12) 0.0007(14)

loop_
_atom_type_symbol
_atom_type_description
_atom_type_scat_dispersion_real
_atom_type_scat_dispersion_imag
_atom_type_scat_source
C C 0.0033 0.0016 'International Tables Vol C Tables 4.2.6.8 and 6.1.1.4'
H H 0.0000 0.0000 'International Tables Vol C Tables 4.2.6.8 and 6.1.1.4'
O O 0.0106 0.0060 'International Tables Vol C Tables 4.2.6.8 and 6.1.1.4'

loop_
_geom_angle_atom_site_label_1
_geom_angle_atom_site_label_2
_geom_angle_atom_site_label_3
_geom_angle
_geom_angle_site_symmetry_1
_geom_angle_site_symmetry_3
_geom_angle_publ_flag
C6 O1 C5 114.4(2) . . ?
C16 O4 C13 120.3(2) . . ?
H1A C1 H1B 109.5 . . ?
H1A C1 H1C 109.5 . . ?
H1B C1 H1C 109.5 . . ?
C2 C1 H1A 109.5 . . ?
C2 C1 H1B 109.5 . . ?
C2 C1 H1C 109.5 . . ?
C1 C2 H2 108.4 . . ?
C1 C2 C3 110.5(3) . . ?
C3 C2 H2 108.4 . . ?
C4 C2 C1 109.6(3) . . ?
C4 C2 H2 108.4 . . ?
C4 C2 C3 111.6(2) . . ?
C2 C3 H3A 109.5 . . ?
C2 C3 H3B 109.5 . . ?
C2 C3 H3C 109.5 . . ?
H3A C3 H3B 109.5 . . ?
H3A C3 H3C 109.5 . . ?
H3B C3 H3C 109.5 . . ?
C2 C4 H4A 108.1 . . ?
C2 C4 H4B 108.1 . . ?
C2 C4 C5 116.7(3) . . ?
H4A C4 H4B 107.3 . . ?
C5 C4 H4A 108.1 . . ?
C5 C4 H4B 108.1 . . ?
O1 C5 C4 107.3(2) . . ?
O1 C5 H5 110.2 . . ?
O1 C5 C8 109.3(2) . . ?
C4 C5 H5 110.2 . . ?
C8 C5 C4 109.6(2) . . ?
C8 C5 H5 110.2 . . ?
O1 C6 C7 112.7(2) . . ?
O2 C6 O1 122.3(3) . . ?
O2 C6 C7 125.0(3) . . ?
C6 C7 H7A 109.5 . . ?
C6 C7 H7B 109.5 . . ?
C6 C7 H7C 109.5 . . ?
H7A C7 H7B 109.5 . . ?
H7A C7 H7C 109.5 . . ?
H7B C7 H7C 109.5 . . ?
O3 C8 C5 120.7(2) . . ?
O3 C8 C9 123.6(3) . . ?
C9 C8 C5 115.6(2) . . ?
C8 C9 H9A 109.1 . . ?
C8 C9 H9B 109.1 . . ?
H9A C9 H9B 107.9 . . ?
C10 C9 C8 112.3(2) . . ?
C10 C9 H9A 109.1 . . ?
C10 C9 H9B 109.1 . . ?
C11 C10 C9 121.9(3) . . ?
C11 C10 C15 118.9(3) . . ?
C15 C10 C9 119.1(3) . . ?
C10 C11 H11 119.5 . . ?
C10 C11 C12 121.0(3) . . ?
C12 C11 H11 119.5 . . ?
C11 C12 H12 120.6 . . ?
C13 C12 C11 118.8(3) . . ?
C13 C12 H12 120.6 . . ?
C12 C13 O4 121.5(3) . . ?
C12 C13 C14 121.2(3) . . ?
C14 C13 O4 117.0(3) . . ?
C13 C14 H14 120.6 . . ?
C15 C14 C13 118.9(3) . . ?
C15 C14 H14 120.6 . . ?
C10 C15 H15 119.5 . . ?
C14 C15 C10 121.1(3) . . ?
C14 C15 H15 119.5 . . ?
O4 C16 C17 110.0(3) . . ?
O5 C16 O4 122.4(3) . . ?
O5 C16 C17 127.6(3) . . ?
C16 C17 H17A 109.5 . . ?
C16 C17 H17B 109.5 . . ?
C16 C17 H17C 109.5 . . ?
H17A C17 H17B 109.5 . . ?
H17A C17 H17C 109.5 . . ?
H17B C17 H17C 109.5 . . ?
C6A O1A C5A 116.2(2) . . ?
C16A O4A C13A 120.4(2) . . ?
H1AA C1A H1AB 109.5 . . ?
H1AA C1A H1AC 109.5 . . ?
H1AB C1A H1AC 109.5 . . ?
C2A C1A H1AA 109.5 . . ?
C2A C1A H1AB 109.5 . . ?
C2A C1A H1AC 109.5 . . ?
C1A C2A H2A 107.8 . . ?
C1A C2A C4A 109.1(3) . . ?
C3A C2A C1A 111.3(3) . . ?
C3A C2A H2A 107.8 . . ?
C3A C2A C4A 112.8(3) . . ?
C4A C2A H2A 107.8 . . ?
C2A C3A H3AA 109.5 . . ?
C2A C3A H3AB 109.5 . . ?
C2A C3A H3AC 109.5 . . ?
H3AA C3A H3AB 109.5 . . ?
H3AA C3A H3AC 109.5 . . ?
H3AB C3A H3AC 109.5 . . ?
C2A C4A H4AA 108.5 . . ?
C2A C4A H4AB 108.5 . . ?
H4AA C4A H4AB 107.5 . . ?
C5A C4A C2A 114.9(2) . . ?
C5A C4A H4AA 108.5 . . ?
C5A C4A H4AB 108.5 . . ?
O1A C5A C4A 108.2(2) . . ?
O1A C5A H5A 108.6 . . ?
O1A C5A C8A 110.0(2) . . ?
C4A C5A H5A 108.6 . . ?
C4A C5A C8A 112.7(2) . . ?
C8A C5A H5A 108.6 . . ?
O1A C6A C7A 112.1(3) . . ?
O2A C6A O1A 123.7(3) . . ?
O2A C6A C7A 124.2(3) . . ?
C6A C7A H7AA 109.5 . . ?
C6A C7A H7AB 109.5 . . ?
C6A C7A H7AC 109.5 . . ?
H7AA C7A H7AB 109.5 . . ?
H7AA C7A H7AC 109.5 . . ?
H7AB C7A H7AC 109.5 . . ?
O3A C8A C5A 120.9(3) . . ?
O3A C8A C9A 123.6(2) . . ?
C9A C8A C5A 115.5(2) . . ?
C8A C9A H9AA 108.8 . . ?
C8A C9A H9AB 108.8 . . ?
C8A C9A C10A 114.0(2) . . ?
H9AA C9A H9AB 107.7 . . ?
C10A C9A H9AA 108.8 . . ?
C10A C9A H9AB 108.8 . . ?
C11A C10A C9A 122.0(3) . . ?
C15A C10A C9A 119.5(2) . . ?
C15A C10A C11A 118.4(3) . . ?
C10A C11A H11A 119.6 . . ?
C12A C11A C10A 120.8(3) . . ?
C12A C11A H11A 119.6 . . ?
C11A C12A H12A 120.4 . . ?
C13A C12A C11A 119.3(2) . . ?
C13A C12A H12A 120.4 . . ?
C12A C13A O4A 121.3(2) . . ?
C14A C13A O4A 117.3(3) . . ?
C14A C13A C12A 121.2(3) . . ?
C13A C14A H14A 120.3 . . ?
C13A C14A C15A 119.3(3) . . ?
C15A C14A H14A 120.3 . . ?
C10A C15A H15A 119.5 . . ?
C14A C15A C10A 121.0(2) . . ?
C14A C15A H15A 119.5 . . ?
O4A C16A C17A 111.7(3) . . ?
O5A C16A O4A 122.0(3) . . ?
O5A C16A C17A 126.2(3) . . ?
C16A C17A H17D 109.5 . . ?
C16A C17A H17E 109.5 . . ?
C16A C17A H17F 109.5 . . ?
H17D C17A H17E 109.5 . . ?
H17D C17A H17F 109.5 . . ?
H17E C17A H17F 109.5 . . ?

loop_
_geom_bond_atom_site_label_1
_geom_bond_atom_site_label_2
_geom_bond_distance
_geom_bond_site_symmetry_2
_geom_bond_publ_flag
O1 C5 1.448(3) . ?
O1 C6 1.349(3) . ?
O2 C6 1.206(3) . ?
O3 C8 1.204(3) . ?
O4 C13 1.403(3) . ?
O4 C16 1.353(3) . ?
O5 C16 1.200(4) . ?
C1 H1A 0.9800 . ?
C1 H1B 0.9800 . ?
C1 H1C 0.9800 . ?
C1 C2 1.520(4) . ?
C2 H2 1.0000 . ?
C2 C3 1.529(5) . ?
C2 C4 1.518(4) . ?
C3 H3A 0.9800 . ?
C3 H3B 0.9800 . ?
C3 H3C 0.9800 . ?
C4 H4A 0.9900 . ?
C4 H4B 0.9900 . ?
C4 C5 1.520(4) . ?
C5 H5 1.0000 . ?
C5 C8 1.520(4) . ?
C6 C7 1.490(4) . ?
C7 H7A 0.9800 . ?
C7 H7B 0.9800 . ?
C7 H7C 0.9800 . ?
C8 C9 1.513(4) . ?
C9 H9A 0.9900 . ?
C9 H9B 0.9900 . ?
C9 C10 1.502(4) . ?
C10 C11 1.377(4) . ?
C10 C15 1.387(4) . ?
C11 H11 0.9500 . ?
C11 C12 1.387(4) . ?
C12 H12 0.9500 . ?
C12 C13 1.374(4) . ?
C13 C14 1.385(4) . ?
C14 H14 0.9500 . ?
C14 C15 1.373(4) . ?
C15 H15 0.9500 . ?
C16 C17 1.484(4) . ?
C17 H17A 0.9800 . ?
C17 H17B 0.9800 . ?
C17 H17C 0.9800 . ?
O1A C5A 1.433(4) . ?
O1A C6A 1.334(4) . ?
O2A C6A 1.213(4) . ?
O3A C8A 1.215(4) . ?
O4A C13A 1.403(3) . ?
O4A C16A 1.342(3) . ?
O5A C16A 1.201(4) . ?
C1A H1AA 0.9800 . ?
C1A H1AB 0.9800 . ?
C1A H1AC 0.9800 . ?
C1A C2A 1.517(5) . ?
C2A H2A 1.0000 . ?
C2A C3A 1.516(5) . ?
C2A C4A 1.532(4) . ?
C3A H3AA 0.9800 . ?
C3A H3AB 0.9800 . ?
C3A H3AC 0.9800 . ?
C4A H4AA 0.9900 . ?
C4A H4AB 0.9900 . ?
C4A C5A 1.512(4) . ?
C5A H5A 1.0000 . ?
C5A C8A 1.527(4) . ?
C6A C7A 1.483(5) . ?
C7A H7AA 0.9800 . ?
C7A H7AB 0.9800 . ?
C7A H7AC 0.9800 . ?
C8A C9A 1.496(4) . ?
C9A H9AA 0.9900 . ?
C9A H9AB 0.9900 . ?
C9A C10A 1.501(4) . ?
C10A C11A 1.396(4) . ?
C10A C15A 1.392(4) . ?
C11A H11A 0.9500 . ?
C11A C12A 1.382(4) . ?
C12A H12A 0.9500 . ?
C12A C13A 1.377(4) . ?
C13A C14A 1.376(4) . ?
C14A H14A 0.9500 . ?
C14A C15A 1.379(4) . ?
C15A H15A 0.9500 . ?
C16A C17A 1.474(4) . ?
C17A H17D 0.9800 . ?
C17A H17E 0.9800 . ?
C17A H17F 0.9800 . ?

loop_
_geom_torsion_atom_site_label_1
_geom_torsion_atom_site_label_2
_geom_torsion_atom_site_label_3
_geom_torsion_atom_site_label_4
_geom_torsion
_geom_torsion_site_symmetry_1
_geom_torsion_site_symmetry_2
_geom_torsion_site_symmetry_3
_geom_torsion_site_symmetry_4
_geom_torsion_publ_flag
O1 C5 C8 O3 28.0(4) . . . . ?
O1 C5 C8 C9 -154.0(2) . . . . ?
O3 C8 C9 C10 -9.8(4) . . . . ?
O4 C13 C14 C15 -171.1(2) . . . . ?
C1 C2 C4 C5 -174.1(2) . . . . ?
C2 C4 C5 O1 73.4(3) . . . . ?
C2 C4 C5 C8 -168.0(2) . . . . ?
C3 C2 C4 C5 63.2(3) . . . . ?
C4 C5 C8 O3 -89.4(3) . . . . ?
C4 C5 C8 C9 88.7(3) . . . . ?
C5 O1 C6 O2 6.0(4) . . . . ?
C5 O1 C6 C7 -173.7(2) . . . . ?
C5 C8 C9 C10 172.2(2) . . . . ?
C6 O1 C5 C4 179.9(2) . . . . ?
C6 O1 C5 C8 61.1(3) . . . . ?
C8 C9 C10 C11 91.8(3) . . . . ?
C8 C9 C10 C15 -85.6(3) . . . . ?
C9 C10 C11 C12 -175.0(3) . . . . ?
C9 C10 C15 C14 175.3(2) . . . . ?
C10 C11 C12 C13 0.2(4) . . . . ?
C11 C10 C15 C14 -2.1(4) . . . . ?
C11 C12 C13 O4 171.2(2) . . . . ?
C11 C12 C13 C14 -3.2(4) . . . . ?
C12 C13 C14 C15 3.5(4) . . . . ?
C13 O4 C16 O5 0.9(5) . . . . ?
C13 O4 C16 C17 -179.9(3) . . . . ?
C13 C14 C15 C10 -0.8(4) . . . . ?
C15 C10 C11 C12 2.4(4) . . . . ?
C16 O4 C13 C12 72.1(4) . . . . ?
C16 O4 C13 C14 -113.2(3) . . . . ?
O1A C5A C8A O3A -1.0(4) . . . . ?
O1A C5A C8A C9A 178.8(2) . . . . ?
O3A C8A C9A C10A -31.0(4) . . . . ?
O4A C13A C14A C15A -175.9(3) . . . . ?
C1A C2A C4A C5A 178.5(3) . . . . ?
C2A C4A C5A O1A 60.8(3) . . . . ?
C2A C4A C5A C8A -177.3(3) . . . . ?
C3A C2A C4A C5A 54.2(4) . . . . ?
C4A C5A C8A O3A -121.9(3) . . . . ?
C4A C5A C8A C9A 58.0(3) . . . . ?
C5A O1A C6A O2A 7.8(4) . . . . ?
C5A O1A C6A C7A -173.6(2) . . . . ?
C5A C8A C9A C10A 149.2(2) . . . . ?
C6A O1A C5A C4A -162.0(2) . . . . ?
C6A O1A C5A C8A 74.4(3) . . . . ?
C8A C9A C10A C11A 96.8(3) . . . . ?
C8A C9A C10A C15A -84.5(3) . . . . ?
C9A C10A C11A C12A 178.4(3) . . . . ?
C9A C10A C15A C14A -178.0(3) . . . . ?
C10A C11A C12A C13A -0.5(4) . . . . ?
C11A C10A C15A C14A 0.7(4) . . . . ?
C11A C12A C13A O4A 176.1(3) . . . . ?
C11A C12A C13A C14A 1.0(4) . . . . ?
C12A C13A C14A C15A -0.6(4) . . . . ?
C13A O4A C16A O5A 0.2(4) . . . . ?
C13A O4A C16A C17A -176.9(2) . . . . ?
C13A C14A C15A C10A -0.2(4) . . . . ?
C15A C10A C11A C12A -0.3(4) . . . . ?
C16A O4A C13A C12A 64.8(4) . . . . ?
C16A O4A C13A C14A -119.9(3) . . . . ?
